data_4001077
loop_
_publ_author_name
'Kim, Sang-Hwan'
'Yeon, Jeongho'
'Halasyamani, P. Shiv'

_publ_section_title
;
 Noncentrosymmetric Polar Oxide Material, Pb3SeO5: Synthesis,
 Characterization, Electronic Structure Calculations, and
 Structure&#x2212;Property Relationships
;
_journal_issue 21
_journal_name_full 'Chemistry of Materials'
_journal_page_first 5335
_journal_paper_doi 10.1021/cm902639p
_journal_volume 21
_journal_year 2009
_chemical_absolute_configuration unk
_chemical_formula_sum 'O5 Pb3 Se'
_chemical_formula_weight 780.56
_chemical_name_systematic
;
 ?
;
_space_group_IT_number 36
_symmetry_cell_setting orthorhombic
_symmetry_space_group_name_Hall 'C 2c -2'
_symmetry_space_group_name_H-M 'C m c 21'
_atom_sites_solution_primary direct
_atom_sites_solution_secondary difmap
_audit_conform_dict_location ftp://ftp.iucr.org/pub/cif_core.dic
_audit_conform_dict_name cif_core.dic
_audit_conform_dict_version 2.3
_audit_creation_date 2009-07-28T16:06:33-00:00
_audit_creation_method 'WinGX routine CIF_UPDATE'
_cell_angle_alpha 90
_cell_angle_beta 90
_cell_angle_gamma 90
_cell_formula_units_Z 4
_cell_length_a 10.5211(13)
_cell_length_b 10.7151(13)
_cell_length_c 5.7452(7)
_cell_measurement_temperature 296(2)
_cell_volume 647.68(14)
_computing_structure_refinement 'SHELXL-97 (Sheldrick, 1997)'
_diffrn_ambient_temperature 296(2)
_diffrn_measured_fraction_theta_full 0.961
_diffrn_measured_fraction_theta_max 0.961
_diffrn_radiation_monochromator graphite
_diffrn_radiation_type MoK\a
_diffrn_radiation_wavelength 0.71073
_diffrn_reflns_av_R_equivalents 0.0687
_diffrn_reflns_av_unetI/netI 0.0472
_diffrn_reflns_limit_h_max 14
_diffrn_reflns_limit_h_min -14
_diffrn_reflns_limit_k_max 13
_diffrn_reflns_limit_k_min -13
_diffrn_reflns_limit_l_max 7
_diffrn_reflns_limit_l_min -7
_diffrn_reflns_number 2851
_diffrn_reflns_theta_full 28.7
_diffrn_reflns_theta_max 28.7
_diffrn_reflns_theta_min 2.71
_exptl_absorpt_coefficient_mu 83.357
_exptl_absorpt_correction_T_max 0.2864
_exptl_absorpt_correction_T_min 0.0574
_exptl_absorpt_correction_type psi-scan
_exptl_crystal_density_diffrn 8.005
_exptl_crystal_density_method 'not measured'
_exptl_crystal_F_000 1280
_exptl_crystal_size_max 0.08
_exptl_crystal_size_mid 0.02
_exptl_crystal_size_min 0.02
_refine_diff_density_max 3.761
_refine_diff_density_min -1.934
_refine_diff_density_rms 0.5
_refine_ls_abs_structure_details 'Flack H D (1983), Acta Cryst. A39, 876-881'
_refine_ls_abs_structure_Flack 0.039(17)
_refine_ls_extinction_coef 0.00303(10)
_refine_ls_extinction_expression Fc^*^=kFc[1+0.001xFc^2^\l^3^/sin(2\q)]^-1/4^
_refine_ls_extinction_method SHELXL
_refine_ls_goodness_of_fit_ref 1.031
_refine_ls_matrix_type full
_refine_ls_number_parameters 47
_refine_ls_number_reflns 829
_refine_ls_number_restraints 1
_refine_ls_restrained_S_all 1.03
_refine_ls_R_factor_all 0.0263
_refine_ls_R_factor_gt 0.0251
_refine_ls_shift/su_max 0.001
_refine_ls_shift/su_mean 0
_refine_ls_structure_factor_coef Fsqd
_refine_ls_weighting_details 'calc w=1/[\s^2^(Fo^2^)+(0.0177P)^2^+0.0000P] where P=(Fo^2^+2Fc^2^)/3'
_refine_ls_weighting_scheme calc
_refine_ls_wR_factor_gt 0.0506
_refine_ls_wR_factor_ref 0.0509
_reflns_number_gt 796
_reflns_number_total 829
_reflns_threshold_expression >2sigma(I)
_cod_data_source_file cm902639p_si_002.cif
_cod_data_source_block 36on
_cod_depositor_comments
;
The following automatic conversions were performed:

'_symmetry_cell_setting' value 'Orthorhombic' changed to
'orthorhombic' according to
/home/saulius/struct/CIF-dictionaries/cif_core.dic dictionary named
'cif_core.dic' version 2.4.2 from
2011-04-26.

'_exptl_absorpt_correction_type' value 'Psi scan'
changed to 'psi-scan' according to
/home/saulius/struct/CIF-dictionaries/cif_core.dic dictionary named
'cif_core.dic' version 2.4.2 from 2011-04-26.

Automatic conversion script
Id: cif_fix_values 1715 2011-07-08 13:25:40Z adriana 
;
_cod_database_code 4001077

loop_
_symmetry_equiv_pos_as_xyz
'x, y, z'
'-x, -y, z+1/2'
'x, -y, z+1/2'
'-x, y, z'
'x+1/2, y+1/2, z'
'-x+1/2, -y+1/2, z+1/2'
'x+1/2, -y+1/2, z+1/2'
'-x+1/2, y+1/2, z'

loop_
_atom_site_label
_atom_site_type_symbol
_atom_site_fract_x
_atom_site_fract_y
_atom_site_fract_z
_atom_site_U_iso_or_equiv
_atom_site_adp_type
_atom_site_occupancy
_atom_site_symmetry_multiplicity
_atom_site_calc_flag
_atom_site_refinement_flags
Pb1 Pb 0 0.38218(4) 0.9461(3) 0.01257(19) Uani 1 2 d S
Pb2 Pb -0.24759(3) 0.61215(3) 0.95133(10) 0.01469(15) Uani 1 1 d .
Se3 Se 0 0.12986(12) 1.3990(3) 0.0106(4) Uani 1 2 d S
O1 O -0.1345(4) 0.4957(10) 0.715(2) 0.0133(12) Uani 1 1 d .
O2 O 0 0.2788(7) 1.491(2) 0.022(2) Uani 1 2 d S
O3 O 0.1284(6) 0.0708(6) 1.5417(10) 0.0193(15) Uani 1 1 d .

loop_
_atom_site_aniso_label
_atom_site_aniso_U_11
_atom_site_aniso_U_22
_atom_site_aniso_U_33
_atom_site_aniso_U_23
_atom_site_aniso_U_13
_atom_site_aniso_U_12
Pb1 0.0110(2) 0.0106(2) 0.0162(4) 0.0020(4) 0 0
Pb2 0.0142(2) 0.0128(2) 0.0171(3) -0.0013(4) 0.0013(5) 0.00445(13)
Se3 0.0107(8) 0.0126(8) 0.0084(9) -0.0011(4) 0 0
O1 0.013(3) 0.014(3) 0.013(2) -0.0001(18) -0.006(5) 0.004(5)
O2 0.031(5) 0.015(4) 0.021(7) 0.003(4) 0 0
O3 0.016(3) 0.022(4) 0.020(3) -0.003(3) -0.008(2) 0.009(3)

loop_
_atom_type_symbol
_atom_type_description
_atom_type_scat_dispersion_real
_atom_type_scat_dispersion_imag
_atom_type_scat_source
O O 0.0106 0.006 'International Tables Vol C Tables 4.2.6.8 and 6.1.1.4'
Se Se -0.0929 2.2259 'International Tables Vol C Tables 4.2.6.8 and 6.1.1.4'
Pb Pb -3.3944 10.1111 'International Tables Vol C Tables 4.2.6.8 and 6.1.1.4'

loop_
_geom_angle_atom_site_label_1
_geom_angle_atom_site_label_2
_geom_angle_atom_site_label_3
_geom_angle
_geom_angle_site_symmetry_1
_geom_angle_site_symmetry_3
O1 Pb1 O1 76.3(4) . 4
O1 Pb1 O1 115.81(9) . 2_565
O1 Pb1 O1 74.17(10) 4 2_565
O1 Pb1 O1 74.17(10) . 3_565
O1 Pb1 O1 115.81(9) 4 3_565
O1 Pb1 O1 69.9(3) 2_565 3_565
O1 Pb1 O2 70.9(3) . 1_554
O1 Pb1 O2 70.9(3) 4 1_554
O1 Pb1 O2 141.5(2) 2_565 1_554
O1 Pb1 O2 141.5(2) 3_565 1_554
O1 Pb1 O2 136.4(3) . .
O1 Pb1 O2 136.4(3) 4 .
O1 Pb1 O2 65.6(3) 2_565 .
O1 Pb1 O2 65.6(3) 3_565 .
O2 Pb1 O2 137.6(3) 1_554 .
O1 Pb1 Pb2 95.1(2) . 4
O1 Pb1 Pb2 36.0(3) 4 4
O1 Pb1 Pb2 38.2(3) 2_565 4
O1 Pb1 Pb2 92.70(19) 3_565 4
O2 Pb1 Pb2 106.01(13) 1_554 4
O2 Pb1 Pb2 102.79(11) . 4
O1 Pb1 Pb2 36.0(3) . .
O1 Pb1 Pb2 95.1(2) 4 .
O1 Pb1 Pb2 92.70(19) 2_565 .
O1 Pb1 Pb2 38.2(3) 3_565 .
O2 Pb1 Pb2 106.01(13) 1_554 .
O2 Pb1 Pb2 102.79(11) . .
Pb2 Pb1 Pb2 93.177(19) 4 .
O1 Pb1 O2 60.7(3) . 2_564
O1 Pb1 O2 60.7(3) 4 2_564
O1 Pb1 O2 55.1(3) 2_565 2_564
O1 Pb1 O2 55.1(3) 3_565 2_564
O2 Pb1 O2 117.0(4) 1_554 2_564
O2 Pb1 O2 105.4(3) . 2_564
Pb2 Pb1 O2 46.681(16) 4 2_564
Pb2 Pb1 O2 46.681(15) . 2_564
O1 Pb1 Se3 141.7(2) . .
O1 Pb1 Se3 141.7(2) 4 .
O1 Pb1 Se3 87.0(3) 2_565 .
O1 Pb1 Se3 87.0(3) 3_565 .
O2 Pb1 Se3 110.94(19) 1_554 .
O2 Pb1 Se3 26.61(16) . .
Pb2 Pb1 Se3 119.30(4) 4 .
Pb2 Pb1 Se3 119.30(4) . .
O2 Pb1 Se3 132.0(2) 2_564 .
O1 Pb1 Pb1 94.9(3) . 2_565
O1 Pb1 Pb1 94.9(3) 4 2_565
O1 Pb1 Pb1 34.98(17) 2_565 2_565
O1 Pb1 Pb1 34.98(17) 3_565 2_565
O2 Pb1 Pb1 161.64(19) 1_554 2_565
O2 Pb1 Pb1 60.81(16) . 2_565
Pb2 Pb1 Pb1 62.61(3) 4 2_565
Pb2 Pb1 Pb1 62.61(3) . 2_565
O2 Pb1 Pb1 44.6(2) 2_564 2_565
Se3 Pb1 Pb1 87.41(3) . 2_565
O1 Pb1 Pb1 38.2(2) . 2_564
O1 Pb1 Pb1 38.2(2) 4 2_564
O1 Pb1 Pb1 96.9(3) 2_565 2_564
O1 Pb1 Pb1 96.9(3) 3_565 2_564
O2 Pb1 Pb1 64.27(18) 1_554 2_564
O2 Pb1 Pb1 158.18(16) . 2_564
Pb2 Pb1 Pb1 63.43(3) 4 2_564
Pb2 Pb1 Pb1 63.43(3) . 2_564
O2 Pb1 Pb1 52.7(2) 2_564 2_564
Se3 Pb1 Pb1 175.22(3) . 2_564
Pb1 Pb1 Pb1 97.37(2) 2_565 2_564
O1 Pb2 O1 80.66(11) . 3_565
O1 Pb2 O3 88.0(3) . 7_454
O1 Pb2 O3 73.9(2) 3_565 7_454
O1 Pb2 O3 68.4(3) . 5_454
O1 Pb2 O3 138.7(3) 3_565 5_454
O3 Pb2 O3 78.16(17) 7_454 5_454
O1 Pb2 O2 77.8(3) . 2_564
O1 Pb2 O2 71.0(3) 3_565 2_564
O3 Pb2 O2 143.8(2) 7_454 2_564
O3 Pb2 O2 124.7(3) 5_454 2_564
O1 Pb2 Pb1 37.9(3) . .
O1 Pb2 Pb1 42.9(3) 3_565 .
O3 Pb2 Pb1 80.57(15) 7_454 .
O3 Pb2 Pb1 103.20(13) 5_454 .
O2 Pb2 Pb1 67.69(15) 2_564 .
O1 Pb2 O3 115.5(2) . 2_564
O1 Pb2 O3 101.6(3) 3_565 2_564
O3 Pb2 O3 155.5(2) 7_454 2_564
O3 Pb2 O3 115.94(17) 5_454 2_564
O2 Pb2 O3 45.43(17) 2_564 2_564
Pb1 Pb2 O3 112.98(9) . 2_564
O1 Pb2 O3 134.2(3) . 5_455
O1 Pb2 O3 60.1(2) 3_565 5_455
O3 Pb2 O3 60.61(19) 7_454 5_455
O3 Pb2 O3 127.6(2) 5_454 5_455
O2 Pb2 O3 107.5(3) 2_564 5_455
Pb1 Pb2 O3 100.56(10) . 5_455
O3 Pb2 O3 95.92(15) 2_564 5_455
O1 Pb2 Se3 148.0(3) . 5_455
O1 Pb2 Se3 86.4(2) 3_565 5_455
O3 Pb2 Se3 60.26(15) 7_454 5_455
O3 Pb2 Se3 105.36(13) 5_454 5_455
O2 Pb2 Se3 125.2(3) 2_564 5_455
Pb1 Pb2 Se3 124.21(4) . 5_455
O3 Pb2 Se3 95.72(9) 2_564 5_455
O3 Pb2 Se3 26.74(9) 5_455 5_455
O1 Pb2 Se3 86.6(2) . 6_454
O1 Pb2 Se3 94.2(2) 3_565 6_454
O3 Pb2 Se3 20.85(14) 7_454 6_454
O3 Pb2 Se3 58.40(14) 5_454 6_454
O2 Pb2 Se3 159.91(15) 2_564 6_454
Pb1 Pb2 Se3 92.23(2) . 6_454
O3 Pb2 Se3 154.49(9) 2_564 6_454
O3 Pb2 Se3 74.72(10) 5_455 6_454
Se3 Pb2 Se3 65.18(3) 5_455 6_454
O1 Pb2 Pb2 32.91(19) . 3_564
O1 Pb2 Pb2 100.8(3) 3_565 3_564
O3 Pb2 Pb2 69.11(15) 7_454 3_564
O3 Pb2 Pb2 39.98(12) 5_454 3_564
O2 Pb2 Pb2 108.8(2) 2_564 3_564
Pb1 Pb2 Pb2 63.42(3) . 3_564
O3 Pb2 Pb2 134.81(9) 2_564 3_564
O3 Pb2 Pb2 129.26(10) 5_455 3_564
Se3 Pb2 Pb2 124.454(18) 5_455 3_564
Se3 Pb2 Pb2 59.42(2) 6_454 3_564
O1 Pb2 Pb2 96.3(3) . 3_565
O1 Pb2 Pb2 32.08(18) 3_565 3_565
O3 Pb2 Pb2 46.62(13) 7_454 3_565
O3 Pb2 Pb2 123.88(14) 5_454 3_565
O2 Pb2 Pb2 101.6(2) 2_564 3_565
Pb1 Pb2 Pb2 64.25(3) . 3_565
O3 Pb2 Pb2 119.15(9) 2_564 3_565
O3 Pb2 Pb2 37.97(9) 5_455 3_565
Se3 Pb2 Pb2 60.00(2) 5_455 3_565
Se3 Pb2 Pb2 67.36(3) 6_454 3_565
Pb2 Pb2 Pb2 100.16(2) 3_564 3_565
O2 Se3 O3 101.6(3) . .
O2 Se3 O3 101.6(3) . 4
O3 Se3 O3 105.0(4) . 4
O2 Se3 Pb2 105.5(3) . 8_445
O3 Se3 Pb2 152.2(2) . 8_445
O3 Se3 Pb2 75.3(2) 4 8_445
O2 Se3 Pb2 105.5(3) . 5_545
O3 Se3 Pb2 75.3(2) . 5_545
O3 Se3 Pb2 152.2(2) 4 5_545
Pb2 Se3 Pb2 91.68(4) 8_445 5_545
O2 Se3 Pb2 129.48(18) . 6_455
O3 Se3 Pb2 105.5(2) . 6_455
O3 Se3 Pb2 30.3(2) 4 6_455
Pb2 Se3 Pb2 60.582(14) 8_445 6_455
Pb2 Se3 Pb2 122.14(4) 5_545 6_455
O2 Se3 Pb2 129.48(18) . 7
O3 Se3 Pb2 30.3(2) . 7
O3 Se3 Pb2 105.5(2) 4 7
Pb2 Se3 Pb2 122.14(4) 8_445 7
Pb2 Se3 Pb2 60.582(14) 5_545 7
Pb2 Se3 Pb2 90.98(3) 6_455 7
O2 Se3 Pb1 62.2(5) . .
O3 Se3 Pb1 127.0(2) . .
O3 Se3 Pb1 127.0(2) 4 .
Pb2 Se3 Pb1 63.59(3) 8_445 .
Pb2 Se3 Pb1 63.59(3) 5_545 .
Pb2 Se3 Pb1 123.90(3) 6_455 .
Pb2 Se3 Pb1 123.90(3) 7 .
O2 Se3 Pb2 44.47(11) . 2_565
O3 Se3 Pb2 71.9(2) . 2_565
O3 Se3 Pb2 140.7(2) 4 2_565
Pb2 Se3 Pb2 125.63(4) 8_445 2_565
Pb2 Se3 Pb2 66.520(18) 5_545 2_565
Pb2 Se3 Pb2 170.54(5) 6_455 2_565
Pb2 Se3 Pb2 90.647(11) 7 2_565
Pb1 Se3 Pb2 62.09(3) . 2_565
O2 Se3 Pb2 44.47(11) . 3_565
O3 Se3 Pb2 140.7(2) . 3_565
O3 Se3 Pb2 71.9(2) 4 3_565
Pb2 Se3 Pb2 66.520(17) 8_445 3_565
Pb2 Se3 Pb2 125.63(4) 5_545 3_565
Pb2 Se3 Pb2 90.647(11) 6_455 3_565
Pb2 Se3 Pb2 170.54(5) 7 3_565
Pb1 Se3 Pb2 62.09(3) . 3_565
Pb2 Se3 Pb2 86.26(3) 2_565 3_565
O2 Se3 Pb2 78.6(4) . 5_546
O3 Se3 Pb2 26.5(2) . 5_546
O3 Se3 Pb2 97.1(2) 4 5_546
Pb2 Se3 Pb2 171.82(4) 8_445 5_546
Pb2 Se3 Pb2 94.013(13) 5_545 5_546
Pb2 Se3 Pb2 111.31(4) 6_455 5_546
Pb2 Se3 Pb2 56.567(18) 7 5_546
Pb1 Se3 Pb2 124.35(3) . 5_546
Pb2 Se3 Pb2 62.255(14) 2_565 5_546
Pb2 Se3 Pb2 114.27(3) 3_565 5_546
O2 Se3 Pb2 78.6(4) . 8_446
O3 Se3 Pb2 97.1(2) . 8_446
O3 Se3 Pb2 26.5(2) 4 8_446
Pb2 Se3 Pb2 94.013(13) 8_445 8_446
Pb2 Se3 Pb2 171.82(4) 5_545 8_446
Pb2 Se3 Pb2 56.567(18) 6_455 8_446
Pb2 Se3 Pb2 111.31(4) 7 8_446
Pb1 Se3 Pb2 124.35(3) . 8_446
Pb2 Se3 Pb2 114.27(3) 2_565 8_446
Pb2 Se3 Pb2 62.255(14) 3_565 8_446
Pb2 Se3 Pb2 79.75(3) 5_546 8_446
Pb2 O1 Pb2 115.01(19) . 3_564
Pb2 O1 Pb1 106.1(5) . .
Pb2 O1 Pb1 116.4(5) 3_564 .
Pb2 O1 Pb1 113.4(4) . 2_564
Pb2 O1 Pb1 98.9(4) 3_564 2_564
Pb1 O1 Pb1 106.85(17) . 2_564
Se3 O2 Pb1 131.3(6) . 1_556
Se3 O2 Pb2 111.3(2) . 2_565
Pb1 O2 Pb2 85.1(3) 1_556 2_565
Se3 O2 Pb2 111.3(2) . 3_565
Pb1 O2 Pb2 85.1(3) 1_556 3_565
Pb2 O2 Pb2 130.9(3) 2_565 3_565
Se3 O2 Pb1 91.2(5) . .
Pb1 O2 Pb1 137.6(3) 1_556 .
Pb2 O2 Pb1 77.8(3) 2_565 .
Pb2 O2 Pb1 77.8(3) 3_565 .
Se3 O2 Pb1 157.6(7) . 2_565
Pb1 O2 Pb1 71.1(2) 1_556 2_565
Pb2 O2 Pb1 65.63(15) 2_565 2_565
Pb2 O2 Pb1 65.63(15) 3_565 2_565
Pb1 O2 Pb1 66.46(19) . 2_565
Se3 O3 Pb2 128.9(3) . 7
Se3 O3 Pb2 137.3(3) . 5_546
Pb2 O3 Pb2 93.40(19) 7 5_546
Se3 O3 Pb2 81.8(2) . 2_565
Pb2 O3 Pb2 122.6(2) 7 2_565
Pb2 O3 Pb2 78.90(15) 5_546 2_565
Se3 O3 Pb2 78.0(2) . 5_545
Pb2 O3 Pb2 72.92(15) 7 5_545
Pb2 O3 Pb2 127.6(2) 5_546 5_545
Pb2 O3 Pb2 68.53(11) 2_565 5_545

loop_
_geom_bond_atom_site_label_1
_geom_bond_atom_site_label_2
_geom_bond_distance
_geom_bond_site_symmetry_2
Pb1 O1 2.291(9) .
Pb1 O1 2.291(9) 4
Pb1 O1 2.470(10) 2_565
Pb1 O1 2.470(10) 3_565
Pb1 O2 2.840(14) 1_554
Pb1 O2 3.320(14) .
Pb1 Pb2 3.5859(6) 4
Pb1 Pb2 3.5859(6) .
Pb1 O2 3.642(8) 2_564
Pb1 Se3 3.752(2) .
Pb1 Pb1 3.8245(7) 2_565
Pb1 Pb1 3.8245(7) 2_564
Pb2 O1 2.195(10) .
Pb2 O1 2.246(10) 3_565
Pb2 O3 2.411(6) 7_454
Pb2 O3 2.727(6) 5_454
Pb2 O2 2.864(4) 2_564
Pb2 O3 3.659(7) 2_564
Pb2 O3 3.661(6) 5_455
Pb2 Se3 3.7017(12) 5_455
Pb2 Se3 3.7239(11) 6_454
Pb2 Pb2 3.7454(6) 3_564
Pb2 Pb2 3.7454(6) 3_565
Se3 O2 1.681(9) .
Se3 O3 1.703(6) .
Se3 O3 1.703(6) 4
Se3 Pb2 3.7017(12) 8_445
Se3 Pb2 3.7017(12) 5_545
Se3 Pb2 3.7239(11) 6_455
Se3 Pb2 3.7239(11) 7
Se3 Pb2 3.8103(11) 2_565
Se3 Pb2 3.8102(11) 3_565
O1 Pb2 2.246(10) 3_564
O1 Pb1 2.470(10) 2_564
O2 Pb1 2.840(14) 1_556
O2 Pb2 2.864(3) 2_565
O2 Pb2 2.864(3) 3_565
O2 Pb1 3.642(8) 2_565
O3 Pb2 2.411(6) 7
O3 Pb2 2.727(6) 5_546
O3 Pb2 3.659(6) 2_565
O3 Pb2 3.661(6) 5_545
